data_4083103
loop_
_publ_author_name
'Kano, Naokazu'
'Sasaki, Keishi'
'Miyake, Hideaki'
'Kawashima, Takayuki'

_publ_section_title
;
 Synthesis and Isolation of a Silylsilicate Containing Two
 Pentacoordinated Silicon Atoms by Monoprotonation of a Disilicate and
 Monodeprotonation of a Disilane
;
_journal_issue 9
_journal_name_full Organometallics
_journal_page_first 2358
_journal_paper_doi 10.1021/om500291k
_journal_volume 33
_journal_year 2014
_chemical_formula_sum 'C52 H53 F24 N O4 Si2'
_chemical_formula_weight 1268.13
_chemical_name_systematic
;
 ?
;
_space_group_crystal_system monoclinic
_space_group_IT_number 14
_space_group_name_Hall '-P 2yn'
_space_group_name_H-M_alt 'P 1 21/n 1'
_symmetry_space_group_name_Hall '-P 2yn'
_symmetry_space_group_name_H-M 'P 1 21/n 1'
_atom_sites_solution_hydrogens mixed
_audit_creation_method SHELXL-2013
_cell_angle_alpha 90
_cell_angle_beta 99.7765(17)
_cell_angle_gamma 90
_cell_formula_units_Z 4
_cell_length_a 12.567(5)
_cell_length_b 22.960(8)
_cell_length_c 19.153(8)
_cell_measurement_reflns_used 9698
_cell_measurement_temperature 120(2)
_cell_measurement_theta_max 27.4835
_cell_measurement_theta_min 3.0494
_cell_volume 5446(4)
_computing_cell_refinement 'CrystalClear (Rigaku Corp., 2000)'
_computing_data_collection 'CrystalClear (Rigaku Corp., 2000)'
_computing_data_reduction 'CrystalClear (Rigaku Corp., 2000)'
_computing_structure_refinement 'SHELXL-2013 (Sheldrick, 2013)'
_computing_structure_solution 'SHELXS-97 (Sheldrick, 1990)'
_diffrn_ambient_temperature 120(2)
_diffrn_detector_area_resol_mean 14.5666
_diffrn_measured_fraction_theta_full 0.970
_diffrn_measured_fraction_theta_max 0.997
_diffrn_measurement_device
;
Mercury CCD (2x2 bin mode)
;
_diffrn_measurement_method dtprofit.ref
_diffrn_radiation_detector CCD
_diffrn_radiation_monochromator 'Graphite Monochromator'
_diffrn_radiation_source 'Sealed Tube'
_diffrn_radiation_type MoK\a
_diffrn_radiation_wavelength 0.7107
_diffrn_reflns_av_R_equivalents 0.0857
_diffrn_reflns_av_unetI/netI 0.1350
_diffrn_reflns_Laue_measured_fraction_full 0.970
_diffrn_reflns_Laue_measured_fraction_max 0.997
_diffrn_reflns_limit_h_max 14
_diffrn_reflns_limit_h_min -14
_diffrn_reflns_limit_k_max 27
_diffrn_reflns_limit_k_min -22
_diffrn_reflns_limit_l_max 21
_diffrn_reflns_limit_l_min -22
_diffrn_reflns_number 35145
_diffrn_reflns_point_group_measured_fraction_full 0.970
_diffrn_reflns_point_group_measured_fraction_max 0.997
_diffrn_reflns_theta_full 25.241
_diffrn_reflns_theta_max 25.000
_diffrn_reflns_theta_min 3.051
_exptl_absorpt_coefficient_mu 0.194
_exptl_absorpt_correction_T_max 1.0000
_exptl_absorpt_correction_T_min 0.7707
_exptl_absorpt_correction_type multi-scan
_exptl_absorpt_process_details
;
Jacobson, R. (1998) Private communication
;
_exptl_crystal_colour Colorless
_exptl_crystal_density_diffrn 1.547
_exptl_crystal_description Platelet
_exptl_crystal_F_000 2592
_exptl_crystal_size_max 0.180
_exptl_crystal_size_mid 0.180
_exptl_crystal_size_min 0.030
_refine_diff_density_max 0.292
_refine_diff_density_min -0.312
_refine_diff_density_rms 0.064
_refine_ls_extinction_method none
_refine_ls_goodness_of_fit_ref 0.929
_refine_ls_hydrogen_treatment mixed
_refine_ls_matrix_type full
_refine_ls_number_parameters 881
_refine_ls_number_reflns 9560
_refine_ls_number_restraints 0
_refine_ls_restrained_S_all 0.929
_refine_ls_R_factor_all 0.1347
_refine_ls_R_factor_gt 0.0586
_refine_ls_shift/su_max 0.001
_refine_ls_shift/su_mean 0.000
_refine_ls_structure_factor_coef Fsqd
_refine_ls_weighting_details 'w=1/[\s^2^(Fo^2^)+(0.0335P)^2^] where P=(Fo^2^+2Fc^2^)/3'
_refine_ls_weighting_scheme calc
_refine_ls_wR_factor_gt 0.1092
_refine_ls_wR_factor_ref 0.1391
_reflns_Friedel_coverage 0.000
_reflns_number_gt 4525
_reflns_number_total 9560
_reflns_threshold_expression 'I > 2\s(I)'
_cod_data_source_file om500291k_si_002.cif
_cod_data_source_block sisihh2
_cod_depositor_comments
;
The following automatic conversions were performed:

'_exptl_absorpt_correction_type' value 'Multi-scan' changed to
'multi-scan' according to
/usr/data/users/saulius/crontab/automatic-downloads/rss-feeds/ACS/lib/dictionaries/cif_core.dic
dictionary named 'cif_core.dic' version 2.4.2 from 2011-04-26.

Automatic conversion script
Id: cif_fix_values 2281 2013-09-26 08:29:07Z andrius 

 Adding full bibliography for 4083102--4083103.cif.
;
_cod_database_code 4083103
_shelx_space_group_comment
;
The symmetry employed for this shelxl refinement is uniquely defined
by the following loop, which should always be used as a source of
symmetry information in preference to the above space-group names.
They are only intended as comments.
;
_shelx_estimated_absorpt_t_min 0.966
_shelx_estimated_absorpt_t_max 0.994
_shelxl_version_number 2013-4

loop_
_space_group_symop_operation_xyz
'x, y, z'
'-x+1/2, y+1/2, -z+1/2'
'-x, -y, -z'
'x-1/2, -y-1/2, z-1/2'

loop_
_atom_site_label
_atom_site_type_symbol
_atom_site_fract_x
_atom_site_fract_y
_atom_site_fract_z
_atom_site_U_iso_or_equiv
_atom_site_adp_type
_atom_site_occupancy
_atom_site_site_symmetry_order
_atom_site_calc_flag
_atom_site_refinement_flags_posn
_atom_site_refinement_flags_adp
_atom_site_refinement_flags_occupancy
_atom_site_disorder_assembly
_atom_site_disorder_group
Si1 Si 0.26655(11) 0.07589(5) 0.73295(7) 0.0459(4) Uani 1 1 d . . . . .
O1 O 0.3452(2) 0.12651(11) 0.67223(13) 0.0311(7) Uani 1 1 d . . . . .
H1 H 0.287(7) 0.164(3) 0.652(4) 0.047 Uiso 0.5 1 d . U P A -1
O2 O 0.2048(2) 0.02443(10) 0.79315(13) 0.0293(7) Uani 1 1 d . . . . .
Si2 Si 0.09887(11) 0.12508(5) 0.69178(6) 0.0375(3) Uani 1 1 d . . . . .
O3 O 0.0186(2) 0.06891(11) 0.73562(14) 0.0328(7) Uani 1 1 d . . . . .
H2 H 0.093(7) 0.043(3) 0.764(4) 0.049 Uiso 0.5 1 d . U P B -2
O4 O 0.1659(2) 0.18485(11) 0.64638(13) 0.0322(7) Uani 1 1 d . . . . .
C1 C 0.3153(3) 0.01626(16) 0.67961(18) 0.0233(9) Uani 1 1 d . . . . .
C2 C 0.2948(3) -0.04308(16) 0.68593(19) 0.0284(10) Uani 1 1 d . . . . .
H3 H 0.2515 -0.0556 0.7192 0.034 Uiso 1 1 calc R U . . .
C3 C 0.3363(3) -0.08439(17) 0.6447(2) 0.0337(11) Uani 1 1 d . . . . .
H4 H 0.3204 -0.1245 0.6493 0.040 Uiso 1 1 calc R U . . .
C4 C 0.4004(4) -0.06675(19) 0.5970(2) 0.0408(12) Uani 1 1 d . . . . .
H5 H 0.4298 -0.0950 0.5694 0.049 Uiso 1 1 calc R U . . .
C5 C 0.4222(4) -0.00899(19) 0.5891(2) 0.0391(12) Uani 1 1 d . . . . .
H6 H 0.4670 0.0028 0.5563 0.047 Uiso 1 1 calc R U . . .
C6 C 0.3789(3) 0.03252(16) 0.6292(2) 0.0281(10) Uani 1 1 d . . . . .
C7 C 0.3968(3) 0.09725(18) 0.6234(2) 0.0323(10) Uani 1 1 d . . . . .
C8 C 0.5173(4) 0.1130(2) 0.6437(3) 0.0464(13) Uani 1 1 d . . . . .
F1 F 0.5597(2) 0.08958(11) 0.70523(13) 0.0527(7) Uani 1 1 d . . . . .
F2 F 0.5757(2) 0.09363(11) 0.59535(13) 0.0556(7) Uani 1 1 d . . . . .
F3 F 0.5331(2) 0.17033(12) 0.64872(14) 0.0640(8) Uani 1 1 d . . . . .
C9 C 0.3511(4) 0.1195(2) 0.5493(2) 0.0405(12) Uani 1 1 d . . . . .
F4 F 0.2481(2) 0.10516(11) 0.53172(12) 0.0522(7) Uani 1 1 d . . . . .
F5 F 0.3577(3) 0.17732(11) 0.54406(13) 0.0651(9) Uani 1 1 d . . . . .
F6 F 0.4017(2) 0.09743(11) 0.49864(12) 0.0525(7) Uani 1 1 d . . . . .
C10 C 0.3598(3) 0.09753(16) 0.8161(2) 0.0281(10) Uani 1 1 d . . . . .
C11 C 0.4427(3) 0.13848(16) 0.8237(2) 0.0325(11) Uani 1 1 d . . . . .
H7 H 0.4544 0.1605 0.7837 0.039 Uiso 1 1 calc R U . . .
C12 C 0.5082(4) 0.14773(18) 0.8883(2) 0.0432(12) Uani 1 1 d . . . . .
H8 H 0.5649 0.1755 0.8922 0.052 Uiso 1 1 calc R U . . .
C13 C 0.4915(4) 0.11675(18) 0.9474(2) 0.0444(13) Uani 1 1 d . . . . .
H9 H 0.5363 0.1233 0.9918 0.053 Uiso 1 1 calc R U . . .
C14 C 0.4094(4) 0.07634(18) 0.9414(2) 0.0401(12) Uani 1 1 d . . . . .
H10 H 0.3978 0.0547 0.9816 0.048 Uiso 1 1 calc R U . . .
C15 C 0.3442(3) 0.06748(16) 0.8766(2) 0.0292(10) Uani 1 1 d . . . . .
C16 C 0.2509(3) 0.02456(16) 0.8643(2) 0.0290(10) Uani 1 1 d . . . . .
C17 C 0.2881(4) -0.03745(19) 0.8829(2) 0.0385(12) Uani 1 1 d . . . . .
F7 F 0.3692(2) -0.05190(9) 0.84908(12) 0.0482(7) Uani 1 1 d . . . . .
F8 F 0.3236(2) -0.04532(9) 0.95160(12) 0.0507(7) Uani 1 1 d . . . . .
F9 F 0.2094(2) -0.07628(10) 0.86423(13) 0.0535(8) Uani 1 1 d . . . . .
C18 C 0.1637(4) 0.0428(2) 0.9071(2) 0.0396(12) Uani 1 1 d . . . . .
F10 F 0.1331(2) 0.09758(10) 0.89188(12) 0.0454(7) Uani 1 1 d . . . . .
F11 F 0.0753(2) 0.01022(11) 0.89400(12) 0.0525(7) Uani 1 1 d . . . . .
F12 F 0.1981(2) 0.04102(10) 0.97723(12) 0.0501(7) Uani 1 1 d . . . . .
C19 C 0.0148(3) 0.09982(16) 0.6075(2) 0.0291(10) Uani 1 1 d . . . . .
C20 C 0.0180(3) 0.11845(17) 0.5392(2) 0.0337(11) Uani 1 1 d . . . . .
H11 H 0.0660 0.1490 0.5321 0.040 Uiso 1 1 calc R U . . .
C21 C -0.0464(4) 0.09389(19) 0.4809(2) 0.0439(13) Uani 1 1 d . . . . .
H12 H -0.0427 0.1078 0.4346 0.053 Uiso 1 1 calc R U . . .
C22 C -0.1163(4) 0.04899(19) 0.4901(3) 0.0455(13) Uani 1 1 d . . . . .
H13 H -0.1586 0.0311 0.4500 0.055 Uiso 1 1 calc R U . . .
C23 C -0.1246(4) 0.03036(19) 0.5567(3) 0.0445(12) Uani 1 1 d . . . . .
H14 H -0.1747 0.0007 0.5632 0.053 Uiso 1 1 calc R U . . .
C24 C -0.0583(3) 0.05552(17) 0.6154(2) 0.0340(11) Uani 1 1 d . . . . .
C25 C -0.0607(4) 0.03818(17) 0.6911(2) 0.0338(11) Uani 1 1 d . . . . .
C26 C -0.1684(4) 0.0555(2) 0.7131(3) 0.0514(14) Uani 1 1 d . . . . .
F13 F -0.1909(2) 0.11133(11) 0.69830(14) 0.0607(8) Uani 1 1 d . . . . .
F14 F -0.2518(2) 0.02443(11) 0.67821(15) 0.0655(8) Uani 1 1 d . . . . .
F15 F -0.1693(2) 0.04783(12) 0.78182(16) 0.0663(8) Uani 1 1 d . . . . .
C27 C -0.0408(4) -0.02698(18) 0.7037(2) 0.0396(12) Uani 1 1 d . . . . .
F16 F 0.0532(2) -0.04198(9) 0.68388(12) 0.0433(7) Uani 1 1 d . . . . .
F17 F -0.0317(2) -0.04201(10) 0.77213(13) 0.0521(7) Uani 1 1 d . . . . .
F18 F -0.1168(2) -0.06079(10) 0.66772(14) 0.0544(8) Uani 1 1 d . . . . .
C28 C 0.0541(3) 0.18643(16) 0.7449(2) 0.0273(10) Uani 1 1 d . . . . .
C29 C -0.0064(3) 0.18194(17) 0.7999(2) 0.0334(11) Uani 1 1 d . . . . .
H15 H -0.0289 0.1448 0.8136 0.040 Uiso 1 1 calc R U . . .
C30 C -0.0337(4) 0.23220(18) 0.8346(2) 0.0430(12) Uani 1 1 d . . . . .
H16 H -0.0724 0.2287 0.8729 0.052 Uiso 1 1 calc R U . . .
C31 C -0.0051(4) 0.28644(18) 0.8137(2) 0.0412(12) Uani 1 1 d . . . . .
H17 H -0.0262 0.3202 0.8365 0.049 Uiso 1 1 calc R U . . .
C32 C 0.0543(4) 0.29189(17) 0.7596(2) 0.0364(11) Uani 1 1 d . . . . .
H18 H 0.0750 0.3293 0.7454 0.044 Uiso 1 1 calc R U . . .
C33 C 0.0834(3) 0.24194(16) 0.7260(2) 0.0293(10) Uani 1 1 d . . . . .
C34 C 0.1520(3) 0.24128(17) 0.6678(2) 0.0298(10) Uani 1 1 d . . . . .
C35 C 0.0949(4) 0.27491(19) 0.6033(2) 0.0435(13) Uani 1 1 d . . . . .
F19 F -0.0051(2) 0.25437(10) 0.58249(12) 0.0529(8) Uani 1 1 d . . . . .
F20 F 0.0850(2) 0.33210(10) 0.61504(12) 0.0539(8) Uani 1 1 d . . . . .
F21 F 0.1454(2) 0.27011(11) 0.54758(12) 0.0581(8) Uani 1 1 d . . . . .
C36 C 0.2621(4) 0.26765(18) 0.6947(2) 0.0368(11) Uani 1 1 d . . . . .
F22 F 0.31352(19) 0.23816(10) 0.75031(12) 0.0428(7) Uani 1 1 d . . . . .
F23 F 0.3282(2) 0.26669(10) 0.64671(13) 0.0526(7) Uani 1 1 d . . . . .
F24 F 0.2597(2) 0.32334(10) 0.71626(12) 0.0472(7) Uani 1 1 d . . . . .
N1 N 0.6770(3) 0.32468(14) 0.62322(17) 0.0315(9) Uani 1 1 d . . . . .
C37 C 0.6935(10) 0.2872(5) 0.6882(6) 0.033(3) Uani 0.5 1 d . . P C 1
H94 H 0.6477 0.2522 0.6783 0.040 Uiso 0.5 1 calc R U P C 1
H95 H 0.7697 0.2741 0.6972 0.040 Uiso 0.5 1 calc R U P C 1
C38 C 0.6693(9) 0.3149(4) 0.7544(4) 0.042(3) Uani 0.5 1 d . . P C 1
H96 H 0.7262 0.3440 0.7708 0.050 Uiso 0.5 1 calc R U P C 1
H97 H 0.5999 0.3360 0.7428 0.050 Uiso 0.5 1 calc R U P C 1
C39 C 0.6626(19) 0.2741(6) 0.8130(12) 0.059(6) Uani 0.5 1 d . . P C 1
H98 H 0.6047 0.2458 0.7957 0.071 Uiso 0.5 1 calc R U P C 1
H99 H 0.7312 0.2520 0.8220 0.071 Uiso 0.5 1 calc R U P C 1
C56 C 0.6806(19) 0.2958(11) 0.8657(13) 0.080(8) Uani 0.5 1 d . . P C 2
H88 H 0.7574 0.3000 0.8857 0.121 Uiso 0.5 1 calc R U P C 2
H89 H 0.6409 0.2832 0.9029 0.121 Uiso 0.5 1 calc R U P C 2
H90 H 0.6521 0.3332 0.8464 0.121 Uiso 0.5 1 calc R U P C 2
C41 C 0.7277(9) 0.2959(5) 0.5644(6) 0.030(3) Uani 0.516(12) 1 d . . P C 3
H28 H 0.7234 0.3241 0.5248 0.036 Uiso 0.516(12) 1 calc R U P C 3
H29 H 0.8052 0.2895 0.5829 0.036 Uiso 0.516(12) 1 calc R U P C 3
C42 C 0.6813(7) 0.2400(4) 0.5348(5) 0.037(3) Uani 0.516(12) 1 d . . P C 3
H30 H 0.6104 0.2475 0.5049 0.045 Uiso 0.516(12) 1 calc R U P C 3
H31 H 0.6694 0.2142 0.5742 0.045 Uiso 0.516(12) 1 calc R U P C 3
C43 C 0.756(2) 0.2088(10) 0.4901(14) 0.037(5) Uani 0.516(12) 1 d . . P C 3
H32 H 0.7217 0.1709 0.4752 0.044 Uiso 0.516(12) 1 calc R U P C 3
H33 H 0.8244 0.2003 0.5219 0.044 Uiso 0.516(12) 1 calc R U P C 3
C44 C 0.7866(5) 0.2415(2) 0.4169(3) 0.085(2) Uani 1 1 d . . . . .
H34 H 0.8379 0.2172 0.3968 0.128 Uiso 0.516(12) 1 calc R U P C 3
H35 H 0.8190 0.2796 0.4298 0.128 Uiso 0.516(12) 1 calc R U P C 3
H36 H 0.7207 0.2465 0.3819 0.128 Uiso 0.516(12) 1 calc R U P C 3
H37 H 0.8029 0.2061 0.3922 0.128 Uiso 0.484(12) 1 calc R U P C 4
H38 H 0.8505 0.2666 0.4253 0.128 Uiso 0.484(12) 1 calc R U P C 4
H39 H 0.7268 0.2623 0.3879 0.128 Uiso 0.484(12) 1 calc R U P C 4
C45 C 0.5996(9) 0.3648(4) 0.5820(5) 0.038(3) Uani 0.487(11) 1 d . . P C 5
H40 H 0.6328 0.3810 0.5429 0.046 Uiso 0.487(11) 1 calc R U P C 5
H41 H 0.5864 0.3976 0.6129 0.046 Uiso 0.487(11) 1 calc R U P C 5
C46 C 0.4893(13) 0.3371(7) 0.5500(9) 0.057(5) Uani 0.487(11) 1 d . . P C 5
H42 H 0.5015 0.2993 0.5276 0.068 Uiso 0.487(11) 1 calc R U P C 5
H43 H 0.4468 0.3296 0.5881 0.068 Uiso 0.487(11) 1 calc R U P C 5
C47 C 0.4269(12) 0.3777(6) 0.4951(7) 0.043(4) Uani 0.487(11) 1 d . . P C 5
H44 H 0.4256 0.4125 0.5254 0.052 Uiso 0.487(11) 1 calc R U P C 5
H45 H 0.4849 0.3862 0.4676 0.052 Uiso 0.487(11) 1 calc R U P C 5
C48 C 0.3410(15) 0.3906(7) 0.4449(7) 0.071(5) Uani 0.487(11) 1 d . . P C 5
H46 H 0.3613 0.3869 0.3979 0.106 Uiso 0.487(11) 1 calc R U P C 5
H47 H 0.3175 0.4306 0.4516 0.106 Uiso 0.487(11) 1 calc R U P C 5
H48 H 0.2818 0.3636 0.4486 0.106 Uiso 0.487(11) 1 calc R U P C 5
C49 C 0.7849(10) 0.3586(6) 0.6467(6) 0.038(3) Uani 0.470(10) 1 d . . P C 7
H49 H 0.8415 0.3299 0.6654 0.046 Uiso 0.470(10) 1 calc R U P C 7
H50 H 0.8060 0.3764 0.6041 0.046 Uiso 0.470(10) 1 calc R U P C 7
C50 C 0.7849(8) 0.4049(4) 0.7007(5) 0.036(3) Uani 0.470(10) 1 d . . P C 7
H51 H 0.7880 0.3871 0.7481 0.044 Uiso 0.470(10) 1 calc R U P C 7
H52 H 0.7175 0.4279 0.6898 0.044 Uiso 0.470(10) 1 calc R U P C 7
C51 C 0.8822(4) 0.44494(19) 0.7012(2) 0.0507(13) Uani 1 1 d . . . . .
H53 H 0.8970 0.4645 0.7479 0.061 Uiso 0.470(10) 1 calc R U P C 7
H54 H 0.9455 0.4202 0.6976 0.061 Uiso 0.470(10) 1 calc R U P C 7
H55 H 0.8372 0.4559 0.7368 0.061 Uiso 0.530(10) 1 calc R U P C 8
H56 H 0.9578 0.4405 0.7255 0.061 Uiso 0.530(10) 1 calc R U P C 8
C52 C 0.8753(4) 0.4910(2) 0.6452(2) 0.0670(17) Uani 1 1 d . . . . .
H57 H 0.9027 0.4754 0.6041 0.101 Uiso 1 1 calc R U . . .
H58 H 0.9188 0.5247 0.6641 0.101 Uiso 1 1 calc R U . . .
H59 H 0.7999 0.5029 0.6310 0.101 Uiso 1 1 calc R U . . .
C53 C 0.6376(10) 0.3047(6) 0.6901(8) 0.049(4) Uani 0.5 1 d . . P C 2
H100 H 0.6251 0.3396 0.7179 0.059 Uiso 0.5 1 calc R U P C 2
H101 H 0.5671 0.2851 0.6760 0.059 Uiso 0.5 1 calc R U P C 2
C54 C 0.7102(8) 0.2646(5) 0.7372(6) 0.058(3) Uani 0.5 1 d . . P C 2
H102 H 0.7816 0.2834 0.7508 0.069 Uiso 0.5 1 calc R U P C 2
H103 H 0.7206 0.2287 0.7106 0.069 Uiso 0.5 1 calc R U P C 2
C55 C 0.6668(15) 0.2483(6) 0.8040(11) 0.038(4) Uani 0.5 1 d . . P C 2
H104 H 0.7032 0.2121 0.8233 0.045 Uiso 0.5 1 calc R U P C 2
H105 H 0.5889 0.2394 0.7906 0.045 Uiso 0.5 1 calc R U P C 2
C40 C 0.644(2) 0.2949(10) 0.8774(14) 0.106(11) Uani 0.5 1 d . . P C 1
H91 H 0.6991 0.3236 0.8958 0.159 Uiso 0.5 1 calc R U P C 1
H92 H 0.6461 0.2625 0.9110 0.159 Uiso 0.5 1 calc R U P C 1
H93 H 0.5723 0.3134 0.8712 0.159 Uiso 0.5 1 calc R U P C 1
C57 C 0.7032(11) 0.2723(5) 0.5827(7) 0.036(4) Uani 0.484(12) 1 d . . P C 4
H69 H 0.6398 0.2460 0.5762 0.044 Uiso 0.484(12) 1 calc R U P C 4
H70 H 0.7636 0.2513 0.6121 0.044 Uiso 0.484(12) 1 calc R U P C 4
C58 C 0.7341(8) 0.2837(4) 0.5099(6) 0.038(4) Uani 0.484(12) 1 d . . P C 4
H71 H 0.6736 0.3033 0.4790 0.046 Uiso 0.484(12) 1 calc R U P C 4
H72 H 0.7977 0.3097 0.5152 0.046 Uiso 0.484(12) 1 calc R U P C 4
C59 C 0.760(3) 0.2276(9) 0.4765(15) 0.039(6) Uani 0.484(12) 1 d . . P C 4
H73 H 0.8197 0.2072 0.5070 0.047 Uiso 0.484(12) 1 calc R U P C 4
H74 H 0.6957 0.2017 0.4690 0.047 Uiso 0.484(12) 1 calc R U P C 4
C60 C 0.5530(8) 0.3275(5) 0.5981(5) 0.035(3) Uani 0.513(11) 1 d . . P C 6
H75 H 0.5255 0.2871 0.5914 0.042 Uiso 0.513(11) 1 calc R U P C 6
H76 H 0.5201 0.3450 0.6366 0.042 Uiso 0.513(11) 1 calc R U P C 6
C61 C 0.5149(9) 0.3600(6) 0.5330(7) 0.035(3) Uani 0.513(11) 1 d . . P C 6
H77 H 0.5531 0.3462 0.4950 0.041 Uiso 0.513(11) 1 calc R U P C 6
H78 H 0.5309 0.4019 0.5410 0.041 Uiso 0.513(11) 1 calc R U P C 6
C62 C 0.3914(11) 0.3513(6) 0.5101(6) 0.037(3) Uani 0.513(11) 1 d . . P C 6
H79 H 0.3849 0.3094 0.5208 0.044 Uiso 0.513(11) 1 calc R U P C 6
H80 H 0.3644 0.3714 0.5493 0.044 Uiso 0.513(11) 1 calc R U P C 6
C63 C 0.3219(11) 0.3565(7) 0.4677(8) 0.066(5) Uani 0.513(11) 1 d . . P C 6
H81 H 0.3340 0.3899 0.4380 0.099 Uiso 0.513(11) 1 calc R U P C 6
H82 H 0.2568 0.3633 0.4883 0.099 Uiso 0.513(11) 1 calc R U P C 6
H83 H 0.3125 0.3212 0.4386 0.099 Uiso 0.513(11) 1 calc R U P C 6
C64 C 0.7189(9) 0.3848(4) 0.6349(5) 0.038(3) Uani 0.530(10) 1 d . . P C 8
H84 H 0.6798 0.4048 0.6687 0.045 Uiso 0.530(10) 1 calc R U P C 8
H85 H 0.7046 0.4064 0.5895 0.045 Uiso 0.530(10) 1 calc R U P C 8
C65 C 0.8405(9) 0.3864(4) 0.6639(5) 0.044(3) Uani 0.530(10) 1 d . . P C 8
H86 H 0.8802 0.3793 0.6243 0.053 Uiso 0.530(10) 1 calc R U P C 8
H87 H 0.8581 0.3542 0.6983 0.053 Uiso 0.530(10) 1 calc R U P C 8

loop_
_atom_site_aniso_label
_atom_site_aniso_U_11
_atom_site_aniso_U_22
_atom_site_aniso_U_33
_atom_site_aniso_U_23
_atom_site_aniso_U_13
_atom_site_aniso_U_12
Si1 0.0377(9) 0.0466(8) 0.0473(8) -0.0198(7) -0.0105(7) 0.0168(7)
O1 0.0316(19) 0.0306(17) 0.0343(17) 0.0002(13) 0.0150(14) -0.0032(14)
O2 0.0350(19) 0.0324(16) 0.0224(16) -0.0005(12) 0.0098(14) 0.0000(13)
Si2 0.0320(8) 0.0410(8) 0.0373(8) -0.0100(6) -0.0007(6) 0.0100(6)
O3 0.0309(19) 0.0327(17) 0.0366(17) -0.0010(13) 0.0113(14) -0.0077(14)
O4 0.037(2) 0.0248(16) 0.0366(17) -0.0032(13) 0.0127(14) -0.0025(13)
C1 0.020(2) 0.030(2) 0.019(2) -0.0012(17) 0.0018(18) 0.0018(18)
C2 0.027(3) 0.032(3) 0.026(2) 0.0003(19) 0.0042(19) 0.002(2)
C3 0.038(3) 0.031(3) 0.034(3) -0.005(2) 0.011(2) 0.002(2)
C4 0.046(3) 0.046(3) 0.033(3) -0.007(2) 0.014(2) 0.010(2)
C5 0.041(3) 0.047(3) 0.035(3) 0.002(2) 0.020(2) 0.002(2)
C6 0.026(3) 0.031(3) 0.025(2) 0.0009(19) 0.0013(19) 0.0029(19)
C7 0.027(3) 0.041(3) 0.031(3) -0.002(2) 0.011(2) -0.006(2)
C8 0.038(3) 0.052(3) 0.055(3) -0.004(3) 0.023(3) -0.011(3)
F1 0.0339(17) 0.079(2) 0.0454(17) 0.0011(14) 0.0067(14) -0.0040(14)
F2 0.0345(17) 0.0823(19) 0.0560(17) 0.0001(15) 0.0245(14) -0.0020(15)
F3 0.048(2) 0.0590(19) 0.091(2) -0.0072(16) 0.0277(17) -0.0229(15)
C9 0.047(3) 0.041(3) 0.037(3) 0.002(2) 0.019(3) 0.002(2)
F4 0.0355(18) 0.0807(19) 0.0405(16) 0.0085(14) 0.0065(13) 0.0091(15)
F5 0.103(3) 0.0449(18) 0.0551(18) 0.0153(14) 0.0347(17) 0.0091(16)
F6 0.053(2) 0.0754(19) 0.0341(15) 0.0050(13) 0.0229(14) 0.0099(15)
C10 0.026(3) 0.029(2) 0.029(2) -0.0003(19) 0.003(2) 0.0029(19)
C11 0.036(3) 0.027(2) 0.031(3) 0.0017(19) -0.004(2) 0.004(2)
C12 0.039(3) 0.039(3) 0.046(3) -0.004(2) -0.008(3) 0.001(2)
C13 0.063(4) 0.037(3) 0.025(3) -0.007(2) -0.016(2) 0.008(3)
C14 0.056(4) 0.031(3) 0.031(3) 0.003(2) 0.005(2) 0.006(2)
C15 0.038(3) 0.024(2) 0.026(2) 0.0000(19) 0.006(2) 0.012(2)
C16 0.035(3) 0.029(2) 0.025(3) -0.0033(19) 0.011(2) 0.003(2)
C17 0.051(4) 0.039(3) 0.027(3) 0.005(2) 0.014(2) 0.010(3)
F7 0.060(2) 0.0353(15) 0.0544(16) 0.0022(12) 0.0242(15) 0.0166(13)
F8 0.077(2) 0.0404(15) 0.0351(16) 0.0117(12) 0.0106(14) 0.0143(14)
F9 0.068(2) 0.0317(15) 0.0641(18) -0.0014(13) 0.0196(16) -0.0070(14)
C18 0.049(3) 0.042(3) 0.029(3) -0.002(2) 0.011(2) 0.002(3)
F10 0.0559(19) 0.0406(15) 0.0451(15) 0.0035(12) 0.0241(14) 0.0177(13)
F11 0.053(2) 0.0624(18) 0.0494(17) -0.0045(13) 0.0301(14) -0.0058(15)
F12 0.068(2) 0.0593(17) 0.0273(15) 0.0030(12) 0.0197(14) 0.0182(14)
C19 0.023(3) 0.027(2) 0.037(3) 0.0005(19) 0.002(2) 0.0063(19)
C20 0.032(3) 0.038(3) 0.028(3) 0.000(2) -0.004(2) 0.006(2)
C21 0.046(3) 0.045(3) 0.038(3) -0.004(2) -0.003(3) 0.016(3)
C22 0.040(3) 0.043(3) 0.047(3) -0.011(2) -0.009(3) 0.003(2)
C23 0.029(3) 0.044(3) 0.056(3) -0.008(3) -0.004(3) -0.007(2)
C24 0.025(3) 0.034(3) 0.043(3) -0.003(2) 0.004(2) 0.004(2)
C25 0.030(3) 0.032(3) 0.041(3) -0.011(2) 0.012(2) -0.011(2)
C26 0.037(3) 0.045(3) 0.077(4) -0.010(3) 0.022(3) -0.011(3)
F13 0.0400(19) 0.0511(18) 0.096(2) -0.0116(16) 0.0275(16) 0.0022(14)
F14 0.0266(17) 0.0678(19) 0.105(2) -0.0162(17) 0.0194(16) -0.0094(15)
F15 0.056(2) 0.079(2) 0.075(2) -0.0067(17) 0.0434(17) -0.0078(16)
C27 0.033(3) 0.039(3) 0.048(3) -0.010(2) 0.010(2) -0.014(2)
F16 0.0343(17) 0.0443(15) 0.0523(16) -0.0035(12) 0.0104(13) 0.0004(13)
F17 0.062(2) 0.0473(16) 0.0511(17) 0.0039(13) 0.0211(15) -0.0131(14)
F18 0.0452(19) 0.0400(15) 0.0765(19) -0.0081(14) 0.0061(15) -0.0135(14)
C28 0.023(3) 0.026(2) 0.033(2) 0.0036(18) 0.003(2) 0.0024(19)
C29 0.027(3) 0.036(3) 0.037(3) 0.000(2) 0.007(2) 0.000(2)
C30 0.044(3) 0.043(3) 0.046(3) -0.001(2) 0.020(2) 0.005(2)
C31 0.049(3) 0.034(3) 0.042(3) -0.006(2) 0.010(2) 0.012(2)
C32 0.046(3) 0.021(2) 0.040(3) 0.001(2) 0.002(2) 0.004(2)
C33 0.033(3) 0.024(2) 0.028(2) 0.0030(19) -0.004(2) 0.003(2)
C34 0.031(3) 0.027(2) 0.032(3) 0.0053(19) 0.006(2) -0.003(2)
C35 0.060(4) 0.031(3) 0.038(3) -0.004(2) 0.001(3) 0.000(2)
F19 0.057(2) 0.0490(16) 0.0447(16) 0.0005(13) -0.0138(14) 0.0035(15)
F20 0.085(2) 0.0292(15) 0.0411(15) 0.0099(12) -0.0064(15) 0.0035(14)
F21 0.084(2) 0.0602(18) 0.0307(15) 0.0101(13) 0.0119(16) 0.0010(16)
C36 0.046(3) 0.032(3) 0.034(3) -0.001(2) 0.013(2) -0.004(2)
F22 0.0338(16) 0.0439(15) 0.0486(16) 0.0074(12) 0.0007(13) -0.0021(12)
F23 0.054(2) 0.0561(17) 0.0537(17) -0.0021(13) 0.0255(15) -0.0197(14)
F24 0.0540(19) 0.0297(15) 0.0560(17) -0.0038(12) 0.0034(14) -0.0128(12)
N1 0.036(2) 0.029(2) 0.031(2) 0.0012(17) 0.0115(18) -0.0035(17)
C37 0.049(9) 0.025(6) 0.026(6) 0.008(5) 0.003(7) -0.003(6)
C38 0.075(8) 0.036(6) 0.016(5) 0.001(4) 0.011(5) -0.001(5)
C39 0.093(13) 0.045(13) 0.036(9) -0.006(11) 0.000(8) -0.017(11)
C56 0.065(12) 0.089(15) 0.085(16) 0.039(11) 0.004(13) -0.014(10)
C41 0.024(6) 0.037(8) 0.031(8) 0.002(5) 0.012(5) -0.003(5)
C42 0.022(5) 0.045(7) 0.045(7) -0.010(5) 0.007(4) -0.009(4)
C43 0.040(8) 0.036(13) 0.037(10) -0.016(9) 0.012(7) -0.020(11)
C44 0.073(5) 0.066(4) 0.105(5) 0.005(4) -0.016(4) -0.022(4)
C45 0.042(8) 0.032(6) 0.045(7) 0.000(5) 0.018(6) -0.010(5)
C46 0.031(10) 0.052(10) 0.100(15) -0.013(9) 0.046(10) -0.020(8)
C47 0.044(9) 0.040(8) 0.054(9) 0.006(6) 0.031(8) -0.001(7)
C48 0.106(13) 0.074(11) 0.037(8) 0.028(7) 0.026(9) 0.047(9)
C49 0.022(7) 0.051(8) 0.041(7) 0.003(6) 0.002(5) -0.010(6)
C50 0.028(6) 0.042(6) 0.043(7) -0.005(5) 0.014(5) -0.014(5)
C51 0.050(4) 0.045(3) 0.062(3) -0.014(3) 0.025(3) -0.009(3)
C52 0.080(5) 0.064(4) 0.062(4) -0.010(3) 0.026(3) -0.034(3)
C53 0.034(8) 0.048(9) 0.064(10) 0.006(7) 0.010(7) -0.017(6)
C54 0.032(7) 0.087(9) 0.052(8) 0.028(7) 0.004(6) -0.007(6)
C55 0.041(7) 0.046(11) 0.028(8) 0.010(8) 0.010(5) -0.003(8)
C40 0.18(3) 0.041(10) 0.115(15) -0.048(10) 0.080(16) -0.068(12)
C57 0.044(8) 0.027(9) 0.042(9) 0.004(6) 0.018(6) -0.003(6)
C58 0.034(6) 0.040(7) 0.040(8) 0.001(5) 0.002(5) 0.006(5)
C59 0.041(10) 0.014(11) 0.062(14) -0.002(8) 0.006(9) 0.003(9)
C60 0.019(6) 0.043(7) 0.044(6) -0.010(5) 0.007(5) -0.009(5)
C61 0.010(7) 0.058(9) 0.037(7) -0.003(6) 0.008(6) -0.007(6)
C62 0.034(9) 0.050(8) 0.028(7) 0.002(6) 0.009(6) 0.007(6)
C63 0.053(9) 0.107(13) 0.033(9) -0.016(8) -0.007(7) 0.034(9)
C64 0.045(7) 0.022(5) 0.045(6) 0.003(4) 0.006(5) 0.005(5)
C65 0.039(7) 0.053(7) 0.043(6) 0.010(5) 0.015(5) 0.005(5)

loop_
_atom_type_symbol
_atom_type_description
_atom_type_scat_dispersion_real
_atom_type_scat_dispersion_imag
_atom_type_scat_source
C C 0.0033 0.0016 'International Tables Vol C Tables 4.2.6.8 and 6.1.1.4'
H H 0.0000 0.0000 'International Tables Vol C Tables 4.2.6.8 and 6.1.1.4'
N N 0.0061 0.0033 'International Tables Vol C Tables 4.2.6.8 and 6.1.1.4'
O O 0.0106 0.0060 'International Tables Vol C Tables 4.2.6.8 and 6.1.1.4'
F F 0.0171 0.0103 'International Tables Vol C Tables 4.2.6.8 and 6.1.1.4'
Si Si 0.0817 0.0704 'International Tables Vol C Tables 4.2.6.8 and 6.1.1.4'

loop_
_geom_angle_atom_site_label_1
_geom_angle_atom_site_label_2
_geom_angle_atom_site_label_3
_geom_angle
C1 Si1 C10 116.19(18)
C1 Si1 O2 94.67(15)
C10 Si1 O2 84.87(16)
C1 Si1 O1 82.47(15)
C10 Si1 O1 92.29(16)
O2 Si1 O1 174.63(14)
C1 Si1 Si2 120.97(13)
C10 Si1 Si2 122.72(13)
O2 Si1 Si2 93.75(11)
O1 Si1 Si2 91.62(10)
C7 O1 Si1 115.9(2)
C7 O1 H1 118(4)
Si1 O1 H1 106(4)
C16 O2 Si1 116.6(2)
C16 O2 H2 125(3)
Si1 O2 H2 93(3)
C19 Si2 C28 121.63(18)
C19 Si2 O4 93.36(16)
C28 Si2 O4 84.45(15)
C19 Si2 O3 84.67(16)
C28 Si2 O3 92.22(16)
O4 Si2 O3 174.53(14)
C19 Si2 Si1 118.29(13)
C28 Si2 Si1 120.06(13)
O4 Si2 Si1 93.29(11)
O3 Si2 Si1 92.14(11)
C25 O3 Si2 116.7(2)
C25 O3 H2 118(4)
Si2 O3 H2 96(4)
C34 O4 Si2 117.0(2)
C2 C1 C6 117.0(3)
C2 C1 Si1 125.7(3)
C6 C1 Si1 117.3(3)
C3 C2 C1 121.6(4)
C3 C2 H3 119.2
C1 C2 H3 119.2
C4 C3 C2 119.6(4)
C4 C3 H4 120.2
C2 C3 H4 120.2
C5 C4 C3 120.6(4)
C5 C4 H5 119.7
C3 C4 H5 119.7
C4 C5 C6 119.9(4)
C4 C5 H6 120.0
C6 C5 H6 120.0
C5 C6 C1 121.3(4)
C5 C6 C7 123.8(4)
C1 C6 C7 114.9(3)
O1 C7 C6 109.4(3)
O1 C7 C9 108.5(3)
C6 C7 C9 111.1(3)
O1 C7 C8 105.4(3)
C6 C7 C8 111.4(4)
C9 C7 C8 110.8(4)
F1 C8 F3 107.8(4)
F1 C8 F2 107.0(4)
F3 C8 F2 106.4(4)
F1 C8 C7 111.0(4)
F3 C8 C7 112.3(4)
F2 C8 C7 111.9(4)
F4 C9 F5 107.4(4)
F4 C9 F6 106.6(4)
F5 C9 F6 106.1(4)
F4 C9 C7 110.5(4)
F5 C9 C7 112.6(4)
F6 C9 C7 113.2(4)
C15 C10 C11 117.2(4)
C15 C10 Si1 114.8(3)
C11 C10 Si1 128.0(3)
C12 C11 C10 121.2(4)
C12 C11 H7 119.4
C10 C11 H7 119.4
C11 C12 C13 120.3(4)
C11 C12 H8 119.9
C13 C12 H8 119.9
C14 C13 C12 119.6(4)
C14 C13 H9 120.2
C12 C13 H9 120.2
C13 C14 C15 119.7(4)
C13 C14 H10 120.1
C15 C14 H10 120.1
C14 C15 C10 122.0(4)
C14 C15 C16 124.1(4)
C10 C15 C16 114.0(3)
O2 C16 C15 109.7(3)
O2 C16 C17 106.7(3)
C15 C16 C17 111.8(4)
O2 C16 C18 108.0(4)
C15 C16 C18 110.0(3)
C17 C16 C18 110.4(3)
F8 C17 F9 106.5(4)
F8 C17 F7 106.9(4)
F9 C17 F7 107.2(3)
F8 C17 C16 113.4(3)
F9 C17 C16 112.2(4)
F7 C17 C16 110.4(4)
F11 C18 F10 106.8(4)
F11 C18 F12 106.9(4)
F10 C18 F12 106.3(3)
F11 C18 C16 113.3(4)
F10 C18 C16 110.2(4)
F12 C18 C16 112.9(4)
C20 C19 C24 116.9(4)
C20 C19 Si2 128.3(3)
C24 C19 Si2 114.8(3)
C19 C20 C21 122.0(4)
C19 C20 H11 119.0
C21 C20 H11 119.0
C20 C21 C22 119.8(4)
C20 C21 H12 120.1
C22 C21 H12 120.1
C23 C22 C21 120.2(4)
C23 C22 H13 119.9
C21 C22 H13 119.9
C22 C23 C24 119.3(4)
C22 C23 H14 120.3
C24 C23 H14 120.3
C19 C24 C23 121.6(4)
C19 C24 C25 114.7(4)
C23 C24 C25 123.7(4)
O3 C25 C24 109.0(3)
O3 C25 C27 108.6(3)
C24 C25 C27 112.3(3)
O3 C25 C26 106.0(3)
C24 C25 C26 110.9(4)
C27 C25 C26 109.8(4)
F15 C26 F13 107.4(4)
F15 C26 F14 106.5(4)
F13 C26 F14 106.6(4)
F15 C26 C25 113.1(4)
F13 C26 C25 110.8(4)
F14 C26 C25 112.0(4)
F18 C27 F17 106.9(4)
F18 C27 F16 107.0(3)
F17 C27 F16 106.1(4)
F18 C27 C25 113.9(4)
F17 C27 C25 113.0(3)
F16 C27 C25 109.5(4)
C33 C28 C29 117.6(4)
C33 C28 Si2 115.4(3)
C29 C28 Si2 127.0(3)
C30 C29 C28 120.1(4)
C30 C29 H15 119.9
C28 C29 H15 119.9
C31 C30 C29 120.7(4)
C31 C30 H16 119.6
C29 C30 H16 119.6
C30 C31 C32 120.1(4)
C30 C31 H17 120.0
C32 C31 H17 120.0
C31 C32 C33 119.3(4)
C31 C32 H18 120.4
C33 C32 H18 120.4
C28 C33 C32 122.1(4)
C28 C33 C34 112.9(3)
C32 C33 C34 124.9(4)
O4 C34 C36 108.7(4)
O4 C34 C33 110.1(3)
C36 C34 C33 110.2(3)
O4 C34 C35 107.4(3)
C36 C34 C35 110.4(4)
C33 C34 C35 110.0(4)
F21 C35 F19 106.5(4)
F21 C35 F20 106.6(4)
F19 C35 F20 106.6(4)
F21 C35 C34 112.5(4)
F19 C35 C34 110.5(4)
F20 C35 C34 113.7(4)
F22 C36 F23 105.5(4)
F22 C36 F24 105.7(3)
F23 C36 F24 106.0(3)
F22 C36 C34 111.0(3)
F23 C36 C34 113.4(4)
F24 C36 C34 114.6(4)
C38 C37 N1 116.2(9)
C38 C37 H94 108.2
N1 C37 H94 108.2
C38 C37 H95 108.2
N1 C37 H95 108.2
H94 C37 H95 107.4
C39 C38 C37 115.0(10)
C39 C38 H96 108.5
C37 C38 H96 108.5
C39 C38 H97 108.5
C37 C38 H97 108.5
H96 C38 H97 107.5
C40 C39 C38 120.1(14)
C40 C39 H98 107.3
C38 C39 H98 107.3
C40 C39 H99 107.3
C38 C39 H99 107.3
H98 C39 H99 106.9
C55 C56 H88 109.5
C55 C56 H89 109.5
H88 C56 H89 109.5
C55 C56 H90 109.5
H88 C56 H90 109.5
H89 C56 H90 109.5
C42 C41 N1 117.9(8)
C42 C41 H28 107.8
N1 C41 H28 107.8
C42 C41 H29 107.8
N1 C41 H29 107.8
H28 C41 H29 107.2
C41 C42 C43 112.2(11)
C41 C42 H30 109.2
C43 C42 H30 109.2
C41 C42 H31 109.2
C43 C42 H31 109.2
H30 C42 H31 107.9
C42 C43 C44 120.0(16)
C42 C43 H32 107.3
C44 C43 H32 107.3
C42 C43 H33 107.3
C44 C43 H33 107.3
H32 C43 H33 106.9
C43 C44 H34 109.5
C43 C44 H35 109.5
H34 C44 H35 109.5
C43 C44 H36 109.5
H34 C44 H36 109.5
H35 C44 H36 109.5
C59 C44 H37 109.5
C59 C44 H38 109.5
H37 C44 H38 109.5
C59 C44 H39 109.5
H37 C44 H39 109.5
H38 C44 H39 109.5
N1 C45 C46 114.8(10)
N1 C45 H40 108.6
C46 C45 H40 108.6
N1 C45 H41 108.6
C46 C45 H41 108.6
H40 C45 H41 107.5
C47 C46 C45 110.0(14)
C47 C46 H42 109.7
C45 C46 H42 109.7
C47 C46 H43 109.7
C45 C46 H43 109.7
H42 C46 H43 108.2
C48 C47 C46 152.0(17)
C48 C47 H44 98.6
C46 C47 H44 98.6
C48 C47 H45 98.6
C46 C47 H45 98.6
H44 C47 H45 103.8
C47 C48 H46 109.5
C47 C48 H47 109.5
H46 C48 H47 109.5
C47 C48 H48 109.5
H46 C48 H48 109.5
H47 C48 H48 109.5
C50 C49 N1 117.1(9)
C50 C49 H49 108.0
N1 C49 H49 108.0
C50 C49 H50 108.0
N1 C49 H50 108.0
H49 C49 H50 107.3
C49 C50 C51 110.0(9)
C49 C50 H51 109.7
C51 C50 H51 109.7
C49 C50 H52 109.7
C51 C50 H52 109.7
H51 C50 H52 108.2
C52 C51 C50 118.1(5)
C52 C51 C65 107.7(5)
C52 C51 H53 107.8
C50 C51 H53 107.8
C52 C51 H54 107.8
C50 C51 H54 107.8
H53 C51 H54 107.1
C52 C51 H55 110.2
C65 C51 H55 110.2
C52 C51 H56 110.2
C65 C51 H56 110.2
H55 C51 H56 108.5
C51 C52 H57 109.5
C51 C52 H58 109.5
H57 C52 H58 109.5
C51 C52 H59 109.5
H57 C52 H59 109.5
H58 C52 H59 109.5
C54 C53 N1 116.4(10)
C54 C53 H100 108.2
N1 C53 H100 108.2
C54 C53 H101 108.2
N1 C53 H101 108.2
H100 C53 H101 107.3
C53 C54 C55 113.1(12)
C53 C54 H102 109.0
C55 C54 H102 109.0
C53 C54 H103 109.0
C55 C54 H103 109.0
H102 C54 H103 107.8
C54 C55 C56 116.5(13)
C54 C55 H104 108.2
C56 C55 H104 108.2
C54 C55 H105 108.2
C56 C55 H105 108.2
H104 C55 H105 107.3
C39 C40 H91 109.5
C39 C40 H92 109.5
H91 C40 H92 109.5
C39 C40 H93 109.5
H91 C40 H93 109.5
H92 C40 H93 109.5
N1 C57 C58 116.5(9)
N1 C57 H69 108.2
C58 C57 H69 108.2
N1 C57 H70 108.2
C58 C57 H70 108.2
H69 C57 H70 107.3
C59 C58 C57 110.4(11)
C59 C58 H71 109.6
C57 C58 H71 109.6
C59 C58 H72 109.6
C57 C58 H72 109.6
H71 C58 H72 108.1
C44 C59 C58 105.9(12)
C44 C59 H73 110.5
C58 C59 H73 110.5
C44 C59 H74 110.5
C58 C59 H74 110.5
H73 C59 H74 108.7
C61 C60 N1 116.8(9)
C61 C60 H75 108.1
N1 C60 H75 108.1
C61 C60 H76 108.1
N1 C60 H76 108.1
H75 C60 H76 107.3
C60 C61 C62 110.0(13)
C60 C61 H77 109.7
C62 C61 H77 109.7
C60 C61 H78 109.7
C62 C61 H78 109.7
H77 C61 H78 108.2
C63 C62 C61 146.1(16)
C63 C62 H79 100.3
C61 C62 H79 100.3
C63 C62 H80 100.3
C61 C62 H80 100.3
H79 C62 H80 104.3
C62 C63 H81 109.5
C62 C63 H82 109.5
H81 C63 H82 109.5
C62 C63 H83 109.5
H81 C63 H83 109.5
H82 C63 H83 109.5
N1 C64 C65 112.6(8)
N1 C64 H84 109.1
C65 C64 H84 109.1
N1 C64 H85 109.1
C65 C64 H85 109.1
H84 C64 H85 107.8
C64 C65 C51 114.9(8)
C64 C65 H86 108.5
C51 C65 H86 108.5
C64 C65 H87 108.5
C51 C65 H87 108.5
H86 C65 H87 107.5

loop_
_geom_bond_atom_site_label_1
_geom_bond_atom_site_label_2
_geom_bond_distance
Si1 C1 1.872(4)
Si1 C10 1.877(4)
Si1 O2 1.906(3)
Si1 O1 2.018(3)
Si1 Si2 2.4028(19)
O1 C7 1.397(4)
O1 H1 1.14(8)
O2 C16 1.387(4)
O2 H2 1.48(9)
Si2 C19 1.865(4)
Si2 C28 1.879(4)
Si2 O4 1.897(3)
Si2 O3 1.916(3)
O3 C25 1.389(4)
O3 H2 1.17(8)
O4 C34 1.379(4)
C1 C2 1.396(5)
C1 C6 1.405(5)
C2 C3 1.391(5)
C2 H3 0.9500
C3 C4 1.377(5)
C3 H4 0.9500
C4 C5 1.368(5)
C4 H5 0.9500
C5 C6 1.391(5)
C5 H6 0.9500
C6 C7 1.510(5)
C7 C9 1.527(6)
C7 C8 1.542(6)
C8 F1 1.322(5)
C8 F3 1.331(5)
C8 F2 1.352(5)
C9 F4 1.323(5)
C9 F5 1.334(5)
C9 F6 1.346(5)
C10 C15 1.391(5)
C10 C11 1.392(5)
C11 C12 1.381(5)
C11 H7 0.9500
C12 C13 1.382(6)
C12 H8 0.9500
C13 C14 1.377(6)
C13 H9 0.9500
C14 C15 1.380(5)
C14 H10 0.9500
C15 C16 1.520(5)
C16 C17 1.522(5)
C16 C18 1.535(6)
C17 F8 1.329(4)
C17 F9 1.334(5)
C17 F7 1.338(5)
C18 F11 1.327(5)
C18 F10 1.333(5)
C18 F12 1.339(4)
C19 C20 1.383(5)
C19 C24 1.396(5)
C20 C21 1.384(5)
C20 H11 0.9500
C21 C22 1.385(6)
C21 H12 0.9500
C22 C23 1.365(6)
C22 H13 0.9500
C23 C24 1.406(5)
C23 H14 0.9500
C24 C25 1.509(5)
C25 C27 1.529(6)
C25 C26 1.536(6)
C26 F15 1.330(5)
C26 F13 1.333(5)
C26 F14 1.346(5)
C27 F18 1.330(4)
C27 F17 1.341(5)
C27 F16 1.345(5)
C28 C33 1.392(5)
C28 C29 1.403(5)
C29 C30 1.403(5)
C29 H15 0.9500
C30 C31 1.374(5)
C30 H16 0.9500
C31 C32 1.381(6)
C31 H17 0.9500
C32 C33 1.394(5)
C32 H18 0.9500
C33 C34 1.521(5)
C34 C36 1.518(6)
C34 C35 1.529(6)
C35 F21 1.335(5)
C35 F19 1.338(5)
C35 F20 1.342(4)
C36 F22 1.333(5)
C36 F23 1.339(5)
C36 F24 1.346(4)
N1 C45 1.469(10)
N1 C64 1.481(9)
N1 C57 1.498(13)
N1 C37 1.498(12)
N1 C53 1.520(14)
N1 C41 1.535(12)
N1 C60 1.553(10)
N1 C49 1.562(11)
C37 C38 1.493(14)
C37 H94 0.9900
C37 H95 0.9900
C38 C39 1.47(2)
C38 H96 0.9900
C38 H97 0.9900
C39 C40 1.38(3)
C39 H98 0.9900
C39 H99 0.9900
C56 C55 1.60(3)
C56 H88 0.9800
C56 H89 0.9800
C56 H90 0.9800
C41 C42 1.482(17)
C41 H28 0.9900
C41 H29 0.9900
C42 C43 1.54(3)
C42 H30 0.9900
C42 H31 0.9900
C43 C44 1.69(2)
C43 H32 0.9900
C43 H33 0.9900
C44 C59 1.28(3)
C44 H34 0.9800
C44 H35 0.9800
C44 H36 0.9800
C44 H37 0.9800
C44 H38 0.9800
C44 H39 0.9800
C45 C46 1.55(2)
C45 H40 0.9900
C45 H41 0.9900
C46 C47 1.52(2)
C46 H42 0.9900
C46 H43 0.9900
C47 C48 1.351(19)
C47 H44 0.9900
C47 H45 0.9900
C48 H46 0.9800
C48 H47 0.9800
C48 H48 0.9800
C49 C50 1.484(16)
C49 H49 0.9900
C49 H50 0.9900
C50 C51 1.528(9)
C50 H51 0.9900
C50 H52 0.9900
C51 C52 1.497(6)
C51 C65 1.569(11)
C51 H53 0.9900
C51 H54 0.9900
C51 H55 0.9900
C51 H56 0.9900
C52 H57 0.9800
C52 H58 0.9800
C52 H59 0.9800
C53 C54 1.487(14)
C53 H100 0.9900
C53 H101 0.9900
C54 C55 1.52(2)
C54 H102 0.9900
C54 H103 0.9900
C55 H104 0.9900
C55 H105 0.9900
C40 H91 0.9800
C40 H92 0.9800
C40 H93 0.9800
C57 C58 1.532(18)
C57 H69 0.9900
C57 H70 0.9900
C58 C59 1.50(3)
C58 H71 0.9900
C58 H72 0.9900
C59 H73 0.9900
C59 H74 0.9900
C60 C61 1.461(19)
C60 H75 0.9900
C60 H76 0.9900
C61 C62 1.553(18)
C61 H77 0.9900
C61 H78 0.9900
C62 C63 1.094(16)
C62 H79 0.9900
C62 H80 0.9900
C63 H81 0.9800
C63 H82 0.9800
C63 H83 0.9800
C64 C65 1.535(15)
C64 H84 0.9900
C64 H85 0.9900
C65 H86 0.9900
C65 H87 0.9900

loop_
_geom_torsion_atom_site_label_1
_geom_torsion_atom_site_label_2
_geom_torsion_atom_site_label_3
_geom_torsion_atom_site_label_4
_geom_torsion
C19 Si2 O4 C34 119.8(3)
C28 Si2 O4 C34 -1.7(3)
Si1 Si2 O4 C34 -121.6(3)
C10 Si1 C1 C2 92.0(4)
O2 Si1 C1 C2 5.4(4)
O1 Si1 C1 C2 -179.2(4)
Si2 Si1 C1 C2 -91.8(3)
C10 Si1 C1 C6 -87.5(3)
O2 Si1 C1 C6 -174.0(3)
O1 Si1 C1 C6 1.4(3)
Si2 Si1 C1 C6 88.7(3)
C6 C1 C2 C3 0.6(6)
Si1 C1 C2 C3 -178.8(3)
C1 C2 C3 C4 1.0(6)
C2 C3 C4 C5 -1.1(7)
C3 C4 C5 C6 -0.4(7)
C4 C5 C6 C1 2.0(6)
C4 C5 C6 C7 -179.0(4)
C2 C1 C6 C5 -2.1(6)
Si1 C1 C6 C5 177.4(3)
C2 C1 C6 C7 178.8(3)
Si1 C1 C6 C7 -1.7(5)
Si1 O1 C7 C6 0.2(4)
Si1 O1 C7 C9 121.6(3)
Si1 O1 C7 C8 -119.8(3)
C5 C6 C7 O1 -178.1(4)
C1 C6 C7 O1 0.9(5)
C5 C6 C7 C9 62.0(5)
C1 C6 C7 C9 -118.9(4)
C5 C6 C7 C8 -62.0(5)
C1 C6 C7 C8 117.1(4)
O1 C7 C8 F1 68.3(4)
C6 C7 C8 F1 -50.3(5)
C9 C7 C8 F1 -174.6(4)
O1 C7 C8 F3 -52.5(5)
C6 C7 C8 F3 -171.1(3)
C9 C7 C8 F3 64.6(5)
O1 C7 C8 F2 -172.2(3)
C6 C7 C8 F2 69.2(5)
C9 C7 C8 F2 -55.0(5)
O1 C7 C9 F4 -65.6(4)
C6 C7 C9 F4 54.7(5)
C8 C7 C9 F4 179.1(4)
O1 C7 C9 F5 54.5(5)
C6 C7 C9 F5 174.9(4)
C8 C7 C9 F5 -60.7(5)
O1 C7 C9 F6 174.9(3)
C6 C7 C9 F6 -64.7(5)
C8 C7 C9 F6 59.7(5)
C1 Si1 C10 C15 -90.9(3)
O2 Si1 C10 C15 1.8(3)
O1 Si1 C10 C15 -173.6(3)
Si2 Si1 C10 C15 93.0(3)
C1 Si1 C10 C11 87.6(4)
O2 Si1 C10 C11 -179.7(4)
O1 Si1 C10 C11 4.9(4)
Si2 Si1 C10 C11 -88.5(4)
C15 C10 C11 C12 1.6(6)
Si1 C10 C11 C12 -176.9(3)
C10 C11 C12 C13 -0.9(7)
C11 C12 C13 C14 0.3(7)
C12 C13 C14 C15 -0.5(7)
C13 C14 C15 C10 1.2(6)
C13 C14 C15 C16 -179.3(4)
C11 C10 C15 C14 -1.7(6)
Si1 C10 C15 C14 176.9(3)
C11 C10 C15 C16 178.7(3)
Si1 C10 C15 C16 -2.6(4)
Si1 O2 C16 C15 -0.5(4)
Si1 O2 C16 C17 -121.8(3)
Si1 O2 C16 C18 119.4(3)
C14 C15 C16 O2 -177.5(4)
C10 C15 C16 O2 2.0(5)
C14 C15 C16 C17 -59.3(5)
C10 C15 C16 C17 120.2(4)
C14 C15 C16 C18 63.8(5)
C10 C15 C16 C18 -116.7(4)
O2 C16 C17 F8 -173.1(4)
C15 C16 C17 F8 66.9(5)
C18 C16 C17 F8 -56.0(5)
O2 C16 C17 F9 -52.5(5)
C15 C16 C17 F9 -172.4(3)
C18 C16 C17 F9 64.7(4)
O2 C16 C17 F7 67.0(5)
C15 C16 C17 F7 -52.9(5)
C18 C16 C17 F7 -175.8(4)
O2 C16 C18 F11 54.6(5)
C15 C16 C18 F11 174.3(3)
C17 C16 C18 F11 -61.8(5)
O2 C16 C18 F10 -65.0(4)
C15 C16 C18 F10 54.7(5)
C17 C16 C18 F10 178.6(3)
O2 C16 C18 F12 176.3(3)
C15 C16 C18 F12 -64.0(4)
C17 C16 C18 F12 59.9(5)
C28 Si2 C19 C20 91.3(4)
O4 Si2 C19 C20 5.8(4)
O3 Si2 C19 C20 -179.4(4)
Si1 Si2 C19 C20 -89.8(4)
C28 Si2 C19 C24 -90.3(3)
O4 Si2 C19 C24 -175.9(3)
O3 Si2 C19 C24 -1.0(3)
Si1 Si2 C19 C24 88.6(3)
C24 C19 C20 C21 -1.2(6)
Si2 C19 C20 C21 177.1(3)
C19 C20 C21 C22 -0.4(7)
C20 C21 C22 C23 2.4(7)
C21 C22 C23 C24 -2.7(7)
C20 C19 C24 C23 0.9(6)
Si2 C19 C24 C23 -177.7(3)
C20 C19 C24 C25 -178.3(4)
Si2 C19 C24 C25 3.2(5)
C22 C23 C24 C19 1.0(7)
C22 C23 C24 C25 -179.9(4)
Si2 O3 C25 C24 3.5(4)
Si2 O3 C25 C27 126.2(3)
Si2 O3 C25 C26 -116.0(3)
C19 C24 C25 O3 -4.2(5)
C23 C24 C25 O3 176.7(4)
C19 C24 C25 C27 -124.6(4)
C23 C24 C25 C27 56.3(6)
C19 C24 C25 C26 112.1(4)
C23 C24 C25 C26 -67.0(5)
O3 C25 C26 F15 -53.8(5)
C24 C25 C26 F15 -171.9(3)
C27 C25 C26 F15 63.3(5)
O3 C25 C26 F13 66.9(5)
C24 C25 C26 F13 -51.3(5)
C27 C25 C26 F13 -176.0(4)
O3 C25 C26 F14 -174.2(4)
C24 C25 C26 F14 67.6(5)
C27 C25 C26 F14 -57.1(5)
O3 C25 C27 F18 175.2(3)
C24 C25 C27 F18 -64.2(5)
C26 C25 C27 F18 59.7(5)
O3 C25 C27 F17 53.0(5)
C24 C25 C27 F17 173.6(4)
C26 C25 C27 F17 -62.5(5)
O3 C25 C27 F16 -65.1(4)
C24 C25 C27 F16 55.5(5)
C26 C25 C27 F16 179.5(4)
C19 Si2 C28 C33 -87.8(4)
O4 Si2 C28 C33 2.7(3)
O3 Si2 C28 C33 -172.9(3)
Si1 Si2 C28 C33 93.3(3)
C19 Si2 C28 C29 91.0(4)
O4 Si2 C28 C29 -178.5(4)
O3 Si2 C28 C29 5.8(4)
Si1 Si2 C28 C29 -87.9(4)
C33 C28 C29 C30 -1.1(6)
Si2 C28 C29 C30 -179.9(3)
C28 C29 C30 C31 2.3(7)
C29 C30 C31 C32 -2.1(7)
C30 C31 C32 C33 0.8(7)
C29 C28 C33 C32 -0.2(6)
Si2 C28 C33 C32 178.7(3)
C29 C28 C33 C34 178.0(4)
Si2 C28 C33 C34 -3.1(5)
C31 C32 C33 C28 0.4(6)
C31 C32 C33 C34 -177.6(4)
Si2 O4 C34 C36 121.3(3)
Si2 O4 C34 C33 0.4(4)
Si2 O4 C34 C35 -119.3(3)
C28 C33 C34 O4 1.7(5)
C32 C33 C34 O4 179.8(4)
C28 C33 C34 C36 -118.2(4)
C32 C33 C34 C36 59.9(5)
C28 C33 C34 C35 119.9(4)
C32 C33 C34 C35 -62.0(5)
O4 C34 C35 F21 -52.9(5)
C36 C34 C35 F21 65.5(5)
C33 C34 C35 F21 -172.7(3)
O4 C34 C35 F19 66.0(5)
C36 C34 C35 F19 -175.7(4)
C33 C34 C35 F19 -53.9(5)
O4 C34 C35 F20 -174.2(4)
C36 C34 C35 F20 -55.8(5)
C33 C34 C35 F20 65.9(5)
O4 C34 C36 F22 -61.5(4)
C33 C34 C36 F22 59.3(4)
C35 C34 C36 F22 -179.0(3)
O4 C34 C36 F23 57.1(4)
C33 C34 C36 F23 177.9(3)
C35 C34 C36 F23 -60.5(5)
O4 C34 C36 F24 179.0(3)
C33 C34 C36 F24 -60.2(4)
C35 C34 C36 F24 61.4(5)
C45 N1 C37 C38 -47.2(16)
C64 N1 C37 C38 43.9(13)
C57 N1 C37 C38 -175.2(11)
C53 N1 C37 C38 -41.1(12)
C41 N1 C37 C38 167.6(9)
C60 N1 C37 C38 -75.7(11)
C49 N1 C37 C38 77.9(11)
N1 C37 C38 C39 166.9(12)
C37 C38 C39 C40 178(2)
C45 N1 C41 C42 -94.4(10)
C64 N1 C41 C42 -168.5(9)
C57 N1 C41 C42 26.4(13)
C37 N1 C41 C42 64.9(11)
C53 N1 C41 C42 43.6(14)
C60 N1 C41 C42 -50.4(11)
C49 N1 C41 C42 157.7(10)
N1 C41 C42 C43 -166.1(12)
C41 C42 C43 C44 -61(2)
C42 C43 C44 C59 24(10)
C64 N1 C45 C46 -169.2(10)
C57 N1 C45 C46 57.5(11)
C37 N1 C45 C46 -62.9(14)
C53 N1 C45 C46 -66.3(11)
C41 N1 C45 C46 84.0(10)
C60 N1 C45 C46 -20.6(9)
C49 N1 C45 C46 176.3(9)
N1 C45 C46 C47 -166.7(9)
C45 C46 C47 C48 176(2)
C45 N1 C49 C50 69.8(10)
C64 N1 C49 C50 47.6(9)
C57 N1 C49 C50 -167.0(9)
C37 N1 C49 C50 -78.6(10)
C53 N1 C49 C50 -50.1(12)
C41 N1 C49 C50 171.1(10)
C60 N1 C49 C50 48.1(16)
N1 C49 C50 C51 -163.0(7)
C49 C50 C51 C52 79.9(9)
C49 C50 C51 C65 -6.8(8)
C45 N1 C53 C54 -178.9(10)
C64 N1 C53 C54 -102.2(12)
C57 N1 C53 C54 54.4(13)
C37 N1 C53 C54 5.0(10)
C41 N1 C53 C54 45.9(16)
C60 N1 C53 C54 151.3(12)
C49 N1 C53 C54 -61.2(13)
N1 C53 C54 C55 178.1(10)
C53 C54 C55 C56 -78.1(18)
C45 N1 C57 C58 49.3(12)
C64 N1 C57 C58 -38.7(15)
C37 N1 C57 C58 -162.4(11)
C53 N1 C57 C58 174.4(9)
C41 N1 C57 C58 -18.1(12)
C60 N1 C57 C58 92.0(10)
C49 N1 C57 C58 -69.8(11)
N1 C57 C58 C59 179.1(15)
C43 C44 C59 C58 -179(13)
C57 C58 C59 C44 -178.7(15)
C45 N1 C60 C61 27.6(8)
C64 N1 C60 C61 59.0(10)
C57 N1 C60 C61 -87.4(10)
C37 N1 C60 C61 -177.6(9)
C53 N1 C60 C61 164.9(10)
C41 N1 C60 C61 -59.5(10)
C49 N1 C60 C61 58.7(14)
N1 C60 C61 C62 172.2(8)
C60 C61 C62 C63 -167(2)
C45 N1 C64 C65 -161.1(9)
C57 N1 C64 C65 -55.2(12)
C37 N1 C64 C65 58.8(10)
C53 N1 C64 C65 91.9(9)
C41 N1 C64 C65 -65.4(9)
C60 N1 C64 C65 176.8(7)
C49 N1 C64 C65 -3.4(8)
N1 C64 C65 C51 -160.2(6)
C52 C51 C65 C64 -69.5(8)
C50 C51 C65 C64 42.9(8)
